data_7210701
loop_
_publ_author_name
'He, Xiang'
'Lu, Xiao-Peng'
'Ju, Zhan-Feng'
'Li, Chun-Ju'
'Zhang, Qi-Kai'
'Li, Ming-Xing'

_publ_section_title
;
 Syntheses, structures, and photoluminescent properties of ten
 metal--organic frameworks constructed by a flexible tetracarboxylate
 ligand
;
_journal_issue 14
_journal_name_full CrystEngComm
_journal_page_first 2731
_journal_paper_doi 10.1039/c3ce26864k
_journal_volume 15
_journal_year 2013
_chemical_formula_sum 'C92 H66 N4 O30 Zn2'
_chemical_formula_weight 1838.23
_chemical_name_systematic
;
?
;
_space_group_IT_number 2
_symmetry_cell_setting triclinic
_symmetry_space_group_name_Hall '-P 1'
_symmetry_space_group_name_H-M 'P -1'
_atom_sites_solution_hydrogens geom
_atom_sites_solution_primary direct
_atom_sites_solution_secondary difmap
_audit_creation_method SHELXL-97
_cell_angle_alpha 104.527(6)
_cell_angle_beta 92.798(6)
_cell_angle_gamma 101.187(6)
_cell_formula_units_Z 1
_cell_length_a 8.815(4)
_cell_length_b 15.386(7)
_cell_length_c 16.055(8)
_cell_measurement_temperature 293(2)
_cell_volume 2056.9(17)
_computing_structure_refinement 'SHELXL-97 (Sheldrick, 2008)'
_computing_structure_solution 'SHELXS-97 (Sheldrick, 2008)'
_diffrn_ambient_temperature 293(2)
_diffrn_measured_fraction_theta_full 0.984
_diffrn_measured_fraction_theta_max 0.984
_diffrn_radiation_monochromator graphite
_diffrn_radiation_source 'fine-focus sealed tube'
_diffrn_radiation_type MoK\a
_diffrn_radiation_wavelength 0.71073
_diffrn_reflns_av_R_equivalents 0.0416
_diffrn_reflns_av_sigmaI/netI 0.0943
_diffrn_reflns_limit_h_max 6
_diffrn_reflns_limit_h_min -10
_diffrn_reflns_limit_k_max 17
_diffrn_reflns_limit_k_min -18
_diffrn_reflns_limit_l_max 18
_diffrn_reflns_limit_l_min -19
_diffrn_reflns_number 10781
_diffrn_reflns_theta_full 25.00
_diffrn_reflns_theta_max 25.00
_diffrn_reflns_theta_min 1.65
_exptl_absorpt_coefficient_mu 0.674
_exptl_absorpt_correction_T_max 0.9866
_exptl_absorpt_correction_T_min 0.9671
_exptl_absorpt_correction_type multi-scan
_exptl_absorpt_process_details 'SADABS (Sheldrick,1996)'
_exptl_crystal_colour Colorless
_exptl_crystal_density_diffrn 1.484
_exptl_crystal_density_method 'not measured'
_exptl_crystal_description Block
_exptl_crystal_F_000 946
_exptl_crystal_size_max 0.05
_exptl_crystal_size_mid 0.03
_exptl_crystal_size_min 0.02
_refine_diff_density_max 0.512
_refine_diff_density_min -0.439
_refine_diff_density_rms 0.080
_refine_ls_extinction_method none
_refine_ls_goodness_of_fit_ref 1.000
_refine_ls_hydrogen_treatment mixed
_refine_ls_matrix_type full
_refine_ls_number_parameters 581
_refine_ls_number_reflns 7132
_refine_ls_number_restraints 0
_refine_ls_restrained_S_all 1.000
_refine_ls_R_factor_all 0.1040
_refine_ls_R_factor_gt 0.0609
_refine_ls_shift/su_max 0.000
_refine_ls_shift/su_mean 0.000
_refine_ls_structure_factor_coef Fsqd
_refine_ls_weighting_details 'calc w=1/[\s^2^(Fo^2^)+(0.0632P)^2^+0.0000P] where P=(Fo^2^+2Fc^2^)/3'
_refine_ls_weighting_scheme calc
_refine_ls_wR_factor_gt 0.1290
_refine_ls_wR_factor_ref 0.1530
_reflns_number_gt 4532
_reflns_number_total 7132
_reflns_threshold_expression >2sigma(I)
_cod_data_source_file c3ce26864k.txt
_cod_data_source_block 130102a_0m
_cod_depositor_comments
;
The following automatic conversions were performed:

'_symmetry_cell_setting' value 'Triclinic' changed to 'triclinic'
according to /home/saulius/struct/CIF-dictionaries/cif_core.dic
dictionary named 'cif_core.dic' version 2.4.2 from 2011-04-26.

Automatic conversion script
Id: cif_fix_values 1891 2012-01-12 08:04:46Z andrius 
;
_cod_original_sg_symbol_H-M P-1
_cod_database_code 7210701

loop_
_symmetry_equiv_pos_as_xyz
'x, y, z'
'-x, -y, -z'

loop_
_atom_site_label
_atom_site_type_symbol
_atom_site_fract_x
_atom_site_fract_y
_atom_site_fract_z
_atom_site_U_iso_or_equiv
_atom_site_adp_type
_atom_site_occupancy
_atom_site_symmetry_multiplicity
_atom_site_calc_flag
_atom_site_refinement_flags
C1 C 0.9469(6) 0.1180(3) -0.0356(3) 0.0378(12) Uani 1 1 d .
C2 C 1.0266(5) 0.2065(3) 0.0260(3) 0.0317(11) Uani 1 1 d .
C3 C 1.1436(5) 0.2658(3) 0.0011(3) 0.0323(11) Uani 1 1 d .
H3 H 1.1740 0.2501 -0.0544 0.039 Uiso 1 1 calc R
C4 C 1.2157(5) 0.3486(3) 0.0591(3) 0.0290(10) Uani 1 1 d .
C5 C 1.3415(5) 0.4141(3) 0.0339(3) 0.0316(11) Uani 1 1 d .
C6 C 1.1718(5) 0.3718(3) 0.1420(3) 0.0339(11) Uani 1 1 d .
H6 H 1.2188 0.4278 0.1805 0.041 Uiso 1 1 calc R
C7 C 1.0572(5) 0.3111(3) 0.1676(3) 0.0343(11) Uani 1 1 d .
C8 C 0.9831(5) 0.2291(3) 0.1096(3) 0.0360(11) Uani 1 1 d .
H8 H 0.9044 0.1893 0.1264 0.043 Uiso 1 1 calc R
C9 C 0.9325(6) 0.2699(3) 0.2852(3) 0.0487(14) Uani 1 1 d .
H9A H 0.9770 0.2157 0.2750 0.058 Uiso 1 1 calc R
H9B H 0.8272 0.2523 0.2570 0.058 Uiso 1 1 calc R
C10 C 0.9317(6) 0.3099(3) 0.3806(3) 0.0421(13) Uani 1 1 d .
C11 C 1.0621(7) 0.3304(5) 0.4355(4) 0.079(2) Uani 1 1 d .
H11 H 1.1536 0.3175 0.4139 0.095 Uiso 1 1 calc R
C12 C 1.0633(6) 0.3700(5) 0.5225(4) 0.076(2) Uani 1 1 d .
H12 H 1.1547 0.3821 0.5589 0.091 Uiso 1 1 calc R
C13 C 0.9323(6) 0.3915(3) 0.5560(3) 0.0364(12) Uani 1 1 d .
C14 C 0.7992(7) 0.3687(4) 0.5020(3) 0.0647(19) Uani 1 1 d .
H14 H 0.7077 0.3812 0.5237 0.078 Uiso 1 1 calc R
C15 C 0.7981(7) 0.3268(4) 0.4145(3) 0.0642(18) Uani 1 1 d .
H15 H 0.7053 0.3102 0.3787 0.077 Uiso 1 1 calc R
C16 C 0.9421(6) 0.4444(3) 0.6508(3) 0.0423(13) Uani 1 1 d .
H16A H 1.0054 0.4187 0.6854 0.051 Uiso 1 1 calc R
H16B H 0.9927 0.5080 0.6576 0.051 Uiso 1 1 calc R
C17 C 0.7209(6) 0.3618(3) 0.7013(3) 0.0341(11) Uani 1 1 d .
C18 C 0.7949(5) 0.2918(3) 0.7086(3) 0.0356(11) Uani 1 1 d .
H18 H 0.8982 0.2952 0.6978 0.043 Uiso 1 1 calc R
C19 C 0.7131(5) 0.2171(3) 0.7320(3) 0.0346(11) Uani 1 1 d .
C20 C 0.7953(6) 0.1431(3) 0.7418(3) 0.0383(12) Uani 1 1 d .
C21 C 0.5577(5) 0.2102(3) 0.7464(3) 0.0371(12) Uani 1 1 d .
H21 H 0.5037 0.1597 0.7624 0.045 Uiso 1 1 calc R
C22 C 0.4831(5) 0.2800(3) 0.7368(3) 0.0356(11) Uani 1 1 d .
C23 C 0.3141(6) 0.2746(4) 0.7478(3) 0.0391(12) Uani 1 1 d .
C24 C 0.5655(6) 0.3559(3) 0.7157(3) 0.0374(12) Uani 1 1 d .
H24 H 0.5171 0.4034 0.7112 0.045 Uiso 1 1 calc R
C25 C 0.6960(5) -0.1326(3) -0.1573(3) 0.0326(11) Uani 1 1 d .
C26 C 0.5929(5) -0.2269(3) -0.1853(3) 0.0290(10) Uani 1 1 d .
C27 C 0.5981(5) -0.2812(3) -0.2680(3) 0.0302(10) Uani 1 1 d .
H27 H 0.6626 -0.2587 -0.3054 0.036 Uiso 1 1 calc R
C28 C 0.5066(5) -0.3687(3) -0.2939(3) 0.0293(10) Uani 1 1 d .
C29 C 0.5072(5) -0.4266(3) -0.3844(3) 0.0327(11) Uani 1 1 d .
C30 C 0.4094(5) -0.4037(3) -0.2394(3) 0.0302(10) Uani 1 1 d .
H30 H 0.3506 -0.4635 -0.2570 0.036 Uiso 1 1 calc R
C31 C 0.4015(5) -0.3472(3) -0.1576(3) 0.0298(10) Uani 1 1 d .
C32 C 0.4932(5) -0.2592(3) -0.1309(3) 0.0305(11) Uani 1 1 d .
H32 H 0.4876 -0.2218 -0.0762 0.037 Uiso 1 1 calc R
C33 C 0.2019(5) -0.4605(3) -0.1288(3) 0.0345(11) Uani 1 1 d .
H33A H 0.2598 -0.5087 -0.1447 0.041 Uiso 1 1 calc R
H33B H 0.1378 -0.4611 -0.1799 0.041 Uiso 1 1 calc R
C34 C 0.0999(5) -0.4785(3) -0.0601(3) 0.0312(11) Uani 1 1 d .
C35 C 0.1092(5) -0.4177(3) 0.0200(3) 0.0387(12) Uani 1 1 d .
H35 H 0.1821 -0.3624 0.0343 0.046 Uiso 1 1 calc R
C36 C -0.0088(5) -0.5605(3) -0.0792(3) 0.0402(12) Uani 1 1 d .
H36 H -0.0148 -0.6020 -0.1331 0.048 Uiso 1 1 calc R
C37 C 1.2331(6) -0.0021(4) -0.1802(4) 0.0501(14) Uani 1 1 d .
H37 H 1.2124 0.0254 -0.1246 0.060 Uiso 1 1 calc R
C38 C 1.3754(7) -0.0241(4) -0.1911(4) 0.0645(17) Uani 1 1 d .
H38 H 1.4491 -0.0126 -0.1441 0.077 Uiso 1 1 calc R
C39 C 1.4057(7) -0.0629(4) -0.2720(5) 0.0659(18) Uani 1 1 d .
H39 H 1.5018 -0.0782 -0.2809 0.079 Uiso 1 1 calc R
C40 C 1.2972(7) -0.0800(4) -0.3405(4) 0.0587(16) Uani 1 1 d .
H40 H 1.3188 -0.1059 -0.3964 0.070 Uiso 1 1 calc R
C41 C 1.1525(6) -0.0578(3) -0.3256(3) 0.0422(13) Uani 1 1 d .
C42 C 1.0232(6) -0.0781(4) -0.3945(3) 0.0476(14) Uani 1 1 d .
C43 C 1.0336(9) -0.1174(5) -0.4814(4) 0.080(2) Uani 1 1 d .
H43 H 1.1263 -0.1319 -0.4997 0.096 Uiso 1 1 calc R
C44 C 0.9063(11) -0.1345(6) -0.5395(4) 0.105(3) Uani 1 1 d .
H44 H 0.9124 -0.1612 -0.5977 0.126 Uiso 1 1 calc R
C45 C 0.7720(9) -0.1132(5) -0.5136(4) 0.091(2) Uani 1 1 d .
H45 H 0.6845 -0.1254 -0.5529 0.109 Uiso 1 1 calc R
C46 C 0.7681(7) -0.0724(4) -0.4263(4) 0.0687(18) Uani 1 1 d .
H46 H 0.6763 -0.0569 -0.4076 0.082 Uiso 1 1 calc R
N1 N 1.1229(4) -0.0181(3) -0.2452(3) 0.0377(10) Uani 1 1 d .
N2 N 0.8917(5) -0.0546(3) -0.3681(2) 0.0436(11) Uani 1 1 d .
O1 O 0.9878(4) 0.0935(2) -0.1079(2) 0.0436(9) Uani 1 1 d .
O2 O 0.8342(5) 0.0712(3) -0.0064(2) 0.0652(12) Uani 1 1 d .
H2 H 0.7979 0.0227 -0.0429 0.098 Uiso 1 1 calc R
O3 O 1.3803(4) 0.3891(2) -0.0431(2) 0.0495(9) Uani 1 1 d .
H3A H 1.4573 0.4259 -0.0489 0.074 Uiso 1 1 calc R
O4 O 1.4032(4) 0.4883(2) 0.0871(2) 0.0442(9) Uani 1 1 d .
O5 O 1.0229(4) 0.3377(2) 0.25152(19) 0.0463(9) Uani 1 1 d .
O6 O 0.7916(4) 0.4411(2) 0.6823(2) 0.0436(9) Uani 1 1 d .
O7 O 0.9375(4) 0.1526(2) 0.7317(2) 0.0484(9) Uani 1 1 d .
O8 O 0.7218(4) 0.0732(2) 0.7609(2) 0.0450(9) Uani 1 1 d .
O9 O 0.2463(4) 0.1992(2) 0.7663(3) 0.0522(10) Uani 1 1 d .
H9 H 0.1545 0.1998 0.7718 0.078 Uiso 1 1 calc R
O10 O 0.2460(4) 0.3325(3) 0.7357(2) 0.0564(10) Uani 1 1 d .
O11 O 0.7842(4) -0.1090(2) -0.2105(2) 0.0405(8) Uani 1 1 d .
O12 O 0.6851(4) -0.0822(2) -0.0845(2) 0.0493(9) Uani 1 1 d .
O13 O 0.5716(4) -0.3907(2) -0.4390(2) 0.0460(9) Uani 1 1 d .
O14 O 0.4356(4) -0.5104(2) -0.4014(2) 0.0486(9) Uani 1 1 d .
H14A H 0.4373 -0.5353 -0.4528 0.073 Uiso 1 1 calc R
O15 O 0.3076(4) -0.3737(2) -0.09866(18) 0.0396(8) Uani 1 1 d .
Zn1 Zn 0.89956(6) 0.00721(4) -0.23012(3) 0.03201(18) Uani 1 1 d .

loop_
_atom_site_aniso_label
_atom_site_aniso_U_11
_atom_site_aniso_U_22
_atom_site_aniso_U_33
_atom_site_aniso_U_23
_atom_site_aniso_U_13
_atom_site_aniso_U_12
C1 0.040(3) 0.029(3) 0.042(3) 0.010(2) 0.008(2) -0.001(2)
C2 0.037(3) 0.026(3) 0.026(2) 0.003(2) -0.002(2) -0.001(2)
C3 0.036(3) 0.029(3) 0.030(3) 0.010(2) 0.006(2) -0.002(2)
C4 0.032(3) 0.027(3) 0.026(2) 0.008(2) 0.002(2) 0.002(2)
C5 0.034(3) 0.031(3) 0.029(3) 0.010(2) 0.005(2) 0.003(2)
C6 0.040(3) 0.027(3) 0.029(3) 0.004(2) -0.003(2) 0.001(2)
C7 0.048(3) 0.030(3) 0.023(2) 0.005(2) 0.008(2) 0.006(2)
C8 0.042(3) 0.027(3) 0.035(3) 0.010(2) 0.009(2) -0.005(2)
C9 0.066(4) 0.029(3) 0.042(3) 0.004(2) 0.022(3) -0.009(2)
C10 0.048(3) 0.038(3) 0.037(3) 0.009(2) 0.015(3) -0.001(2)
C11 0.034(4) 0.121(6) 0.051(4) -0.020(4) 0.014(3) -0.006(3)
C12 0.034(3) 0.113(6) 0.048(4) -0.020(4) 0.006(3) -0.010(3)
C13 0.049(3) 0.022(3) 0.035(3) 0.006(2) 0.012(2) -0.001(2)
C14 0.061(4) 0.105(5) 0.036(3) 0.006(3) 0.008(3) 0.052(4)
C15 0.074(4) 0.098(5) 0.032(3) 0.013(3) 0.007(3) 0.049(4)
C16 0.049(3) 0.038(3) 0.034(3) 0.006(2) 0.018(2) -0.005(2)
C17 0.050(3) 0.024(3) 0.024(2) 0.003(2) 0.010(2) 0.000(2)
C18 0.037(3) 0.033(3) 0.032(3) 0.003(2) 0.007(2) 0.001(2)
C19 0.032(3) 0.033(3) 0.036(3) 0.006(2) 0.004(2) 0.006(2)
C20 0.036(3) 0.041(3) 0.037(3) 0.008(2) 0.004(2) 0.008(2)
C21 0.037(3) 0.030(3) 0.042(3) 0.014(2) 0.003(2) -0.002(2)
C22 0.036(3) 0.031(3) 0.039(3) 0.008(2) 0.005(2) 0.008(2)
C23 0.038(3) 0.039(3) 0.040(3) 0.011(2) 0.006(2) 0.005(2)
C24 0.049(3) 0.031(3) 0.033(3) 0.008(2) 0.007(2) 0.012(2)
C25 0.030(3) 0.031(3) 0.036(3) 0.009(2) 0.007(2) 0.003(2)
C26 0.030(3) 0.029(3) 0.027(2) 0.005(2) 0.005(2) 0.005(2)
C27 0.030(3) 0.034(3) 0.026(2) 0.012(2) 0.007(2) 0.000(2)
C28 0.029(3) 0.033(3) 0.024(2) 0.006(2) 0.0019(19) 0.002(2)
C29 0.029(3) 0.033(3) 0.031(3) 0.006(2) 0.002(2) -0.002(2)
C30 0.031(3) 0.024(2) 0.031(3) 0.006(2) 0.007(2) -0.0047(19)
C31 0.028(3) 0.031(3) 0.030(2) 0.011(2) 0.006(2) -0.001(2)
C32 0.032(3) 0.034(3) 0.021(2) 0.002(2) 0.007(2) 0.002(2)
C33 0.036(3) 0.030(3) 0.033(3) 0.006(2) 0.008(2) -0.005(2)
C34 0.028(3) 0.037(3) 0.028(2) 0.011(2) 0.006(2) 0.001(2)
C35 0.038(3) 0.034(3) 0.037(3) 0.007(2) 0.012(2) -0.008(2)
C36 0.042(3) 0.037(3) 0.033(3) 0.003(2) 0.013(2) -0.008(2)
C37 0.037(3) 0.050(4) 0.064(4) 0.019(3) 0.003(3) 0.005(3)
C38 0.046(4) 0.065(4) 0.084(5) 0.023(4) 0.002(3) 0.010(3)
C39 0.040(4) 0.061(4) 0.104(6) 0.028(4) 0.017(4) 0.018(3)
C40 0.053(4) 0.051(4) 0.075(4) 0.014(3) 0.036(3) 0.014(3)
C41 0.042(3) 0.035(3) 0.047(3) 0.012(2) 0.018(3) -0.004(2)
C42 0.057(4) 0.042(3) 0.041(3) 0.010(3) 0.022(3) 0.004(3)
C43 0.093(6) 0.093(6) 0.046(4) 0.001(4) 0.027(4) 0.021(4)
C44 0.114(7) 0.151(8) 0.029(4) -0.002(4) 0.009(4) 0.009(6)
C45 0.092(6) 0.119(7) 0.042(4) 0.003(4) -0.004(4) 0.003(5)
C46 0.052(4) 0.094(5) 0.051(4) 0.015(4) -0.002(3) 0.002(3)
N1 0.039(3) 0.028(2) 0.045(3) 0.0111(19) 0.011(2) -0.0004(18)
N2 0.041(3) 0.053(3) 0.033(2) 0.009(2) 0.007(2) 0.002(2)
O1 0.051(2) 0.039(2) 0.0292(19) -0.0031(15) 0.0090(16) -0.0018(16)
O2 0.085(3) 0.037(2) 0.045(2) -0.0088(17) 0.020(2) -0.033(2)
O3 0.052(2) 0.050(2) 0.037(2) 0.0095(17) 0.0178(17) -0.0118(17)
O4 0.050(2) 0.037(2) 0.0349(19) 0.0042(16) 0.0051(16) -0.0099(16)
O5 0.070(3) 0.031(2) 0.0279(18) 0.0004(15) 0.0220(17) -0.0078(17)
O6 0.061(2) 0.0292(19) 0.040(2) 0.0078(15) 0.0244(17) 0.0028(16)
O7 0.031(2) 0.056(2) 0.061(2) 0.0194(19) 0.0081(17) 0.0109(17)
O8 0.035(2) 0.038(2) 0.068(2) 0.0260(18) 0.0102(17) 0.0062(16)
O9 0.031(2) 0.050(2) 0.079(3) 0.027(2) 0.009(2) 0.0028(17)
O10 0.045(2) 0.050(2) 0.080(3) 0.020(2) 0.008(2) 0.0203(19)
O11 0.045(2) 0.0294(19) 0.044(2) 0.0094(16) 0.0149(17) -0.0014(15)
O12 0.055(2) 0.033(2) 0.043(2) -0.0048(16) 0.0193(17) -0.0127(16)
O13 0.048(2) 0.048(2) 0.0332(19) 0.0080(16) 0.0159(16) -0.0100(17)
O14 0.068(3) 0.036(2) 0.0313(19) -0.0014(16) 0.0121(18) -0.0024(18)
O15 0.045(2) 0.038(2) 0.0266(17) 0.0030(14) 0.0115(15) -0.0088(15)
Zn1 0.0323(3) 0.0308(3) 0.0308(3) 0.0073(2) 0.0074(2) 0.0022(2)

loop_
_atom_type_symbol
_atom_type_description
_atom_type_scat_dispersion_real
_atom_type_scat_dispersion_imag
_atom_type_scat_source
C C 0.0033 0.0016 'International Tables Vol C Tables 4.2.6.8 and 6.1.1.4'
H H 0.0000 0.0000 'International Tables Vol C Tables 4.2.6.8 and 6.1.1.4'
N N 0.0061 0.0033 'International Tables Vol C Tables 4.2.6.8 and 6.1.1.4'
O O 0.0106 0.0060 'International Tables Vol C Tables 4.2.6.8 and 6.1.1.4'
Zn Zn 0.2839 1.4301 'International Tables Vol C Tables 4.2.6.8 and 6.1.1.4'

loop_
_geom_angle_atom_site_label_1
_geom_angle_atom_site_label_2
_geom_angle_atom_site_label_3
_geom_angle
_geom_angle_site_symmetry_1
_geom_angle_site_symmetry_3
O1 C1 O2 124.1(4) . .
O1 C1 C2 121.1(4) . .
O2 C1 C2 114.7(4) . .
C3 C2 C8 120.0(4) . .
C3 C2 C1 120.6(4) . .
C8 C2 C1 119.4(4) . .
C2 C3 C4 119.9(4) . .
C2 C3 H3 120.0 . .
C4 C3 H3 120.0 . .
C3 C4 C6 120.2(4) . .
C3 C4 C5 121.1(4) . .
C6 C4 C5 118.7(4) . .
O4 C5 O3 123.8(4) . .
O4 C5 C4 119.7(4) . .
O3 C5 C4 116.6(4) . .
C7 C6 C4 119.7(4) . .
C7 C6 H6 120.1 . .
C4 C6 H6 120.1 . .
O5 C7 C8 123.4(4) . .
O5 C7 C6 116.3(4) . .
C8 C7 C6 120.3(4) . .
C7 C8 C2 119.8(4) . .
C7 C8 H8 120.1 . .
C2 C8 H8 120.1 . .
O5 C9 C10 108.1(4) . .
O5 C9 H9A 110.1 . .
C10 C9 H9A 110.1 . .
O5 C9 H9B 110.1 . .
C10 C9 H9B 110.1 . .
H9A C9 H9B 108.4 . .
C11 C10 C15 117.8(5) . .
C11 C10 C9 121.4(5) . .
C15 C10 C9 120.8(5) . .
C10 C11 C12 121.7(5) . .
C10 C11 H11 119.1 . .
C12 C11 H11 119.1 . .
C13 C12 C11 120.7(5) . .
C13 C12 H12 119.6 . .
C11 C12 H12 119.6 . .
C14 C13 C12 118.1(5) . .
C14 C13 C16 122.6(4) . .
C12 C13 C16 119.2(5) . .
C13 C14 C15 120.8(5) . .
C13 C14 H14 119.6 . .
C15 C14 H14 119.6 . .
C10 C15 C14 120.7(6) . .
C10 C15 H15 119.6 . .
C14 C15 H15 119.6 . .
O6 C16 C13 112.4(4) . .
O6 C16 H16A 109.1 . .
C13 C16 H16A 109.1 . .
O6 C16 H16B 109.1 . .
C13 C16 H16B 109.1 . .
H16A C16 H16B 107.9 . .
O6 C17 C18 124.6(4) . .
O6 C17 C24 115.0(4) . .
C18 C17 C24 120.5(4) . .
C17 C18 C19 119.2(4) . .
C17 C18 H18 120.4 . .
C19 C18 H18 120.4 . .
C21 C19 C18 121.0(4) . .
C21 C19 C20 120.3(4) . .
C18 C19 C20 118.7(4) . .
O7 C20 O8 121.1(4) . .
O7 C20 C19 119.1(5) . .
O8 C20 C19 119.8(4) . .
O7 C20 Zn1 69.4(3) . 1_556
O8 C20 Zn1 51.7(2) . 1_556
C19 C20 Zn1 171.1(4) . 1_556
C19 C21 C22 119.4(4) . .
C19 C21 H21 120.3 . .
C22 C21 H21 120.3 . .
C24 C22 C21 119.8(4) . .
C24 C22 C23 118.3(4) . .
C21 C22 C23 121.9(4) . .
O10 C23 O9 123.8(5) . .
O10 C23 C22 122.6(5) . .
O9 C23 C22 113.4(4) . .
C22 C24 C17 120.1(4) . .
C22 C24 H24 119.9 . .
C17 C24 H24 119.9 . .
O11 C25 O12 124.6(4) . .
O11 C25 C26 117.0(4) . .
O12 C25 C26 118.3(4) . .
C27 C26 C32 120.3(4) . .
C27 C26 C25 118.6(4) . .
C32 C26 C25 121.2(4) . .
C26 C27 C28 119.2(4) . .
C26 C27 H27 120.4 . .
C28 C27 H27 120.4 . .
C30 C28 C27 121.5(4) . .
C30 C28 C29 118.9(4) . .
C27 C28 C29 119.5(4) . .
O13 C29 O14 123.7(4) . .
O13 C29 C28 119.6(4) . .
O14 C29 C28 116.6(4) . .
C28 C30 C31 118.5(4) . .
C28 C30 H30 120.7 . .
C31 C30 H30 120.7 . .
O15 C31 C32 115.9(4) . .
O15 C31 C30 123.8(4) . .
C32 C31 C30 120.4(4) . .
C26 C32 C31 120.0(4) . .
C26 C32 H32 120.0 . .
C31 C32 H32 120.0 . .
O15 C33 C34 110.6(4) . .
O15 C33 H33A 109.5 . .
C34 C33 H33A 109.5 . .
O15 C33 H33B 109.5 . .
C34 C33 H33B 109.5 . .
H33A C33 H33B 108.1 . .
C35 C34 C36 118.9(4) . .
C35 C34 C33 123.4(4) . .
C36 C34 C33 117.7(4) . .
C34 C35 C36 119.5(4) . 2_545
C34 C35 H35 120.3 . .
C36 C35 H35 120.3 2_545 .
C34 C36 C35 121.6(4) . 2_545
C34 C36 H36 119.2 . .
C35 C36 H36 119.2 2_545 .
N1 C37 C38 123.3(6) . .
N1 C37 H37 118.4 . .
C38 C37 H37 118.4 . .
C39 C38 C37 118.2(6) . .
C39 C38 H38 120.9 . .
C37 C38 H38 120.9 . .
C38 C39 C40 120.7(6) . .
C38 C39 H39 119.7 . .
C40 C39 H39 119.7 . .
C39 C40 C41 118.8(6) . .
C39 C40 H40 120.6 . .
C41 C40 H40 120.6 . .
N1 C41 C40 120.6(5) . .
N1 C41 C42 116.1(4) . .
C40 C41 C42 123.3(5) . .
N2 C42 C43 120.7(6) . .
N2 C42 C41 115.3(4) . .
C43 C42 C41 124.1(5) . .
C44 C43 C42 119.3(7) . .
C44 C43 H43 120.4 . .
C42 C43 H43 120.4 . .
C45 C44 C43 120.7(7) . .
C45 C44 H44 119.6 . .
C43 C44 H44 119.6 . .
C44 C45 C46 117.9(7) . .
C44 C45 H45 121.0 . .
C46 C45 H45 121.0 . .
N2 C46 C45 122.4(6) . .
N2 C46 H46 118.8 . .
C45 C46 H46 118.8 . .
C41 N1 C37 118.5(4) . .
C41 N1 Zn1 117.1(3) . .
C37 N1 Zn1 124.3(3) . .
C42 N2 C46 119.0(5) . .
C42 N2 Zn1 115.1(3) . .
C46 N2 Zn1 125.9(4) . .
C1 O1 Zn1 139.9(3) . .
C1 O2 H2 109.5 . .
C5 O3 H3A 109.5 . .
C7 O5 C9 117.5(3) . .
C17 O6 C16 117.7(4) . .
C20 O7 Zn1 81.6(3) . 1_556
C20 O8 Zn1 99.4(3) . 1_556
C23 O9 H9 109.5 . .
C25 O11 Zn1 137.3(3) . .
C29 O14 H14A 109.5 . .
C31 O15 C33 116.0(3) . .
O11 Zn1 O8 100.50(13) . 1_554
O11 Zn1 O1 106.20(13) . .
O8 Zn1 O1 92.66(14) 1_554 .
O11 Zn1 N1 102.45(14) . .
O8 Zn1 N1 156.00(14) 1_554 .
O1 Zn1 N1 87.61(14) . .
O11 Zn1 N2 92.19(14) . .
O8 Zn1 N2 95.87(15) 1_554 .
O1 Zn1 N2 157.95(14) . .
N1 Zn1 N2 76.42(16) . .
O11 Zn1 O7 157.67(12) . 1_554
O8 Zn1 O7 57.85(12) 1_554 1_554
O1 Zn1 O7 82.08(13) . 1_554
N1 Zn1 O7 98.53(13) . 1_554
N2 Zn1 O7 85.33(14) . 1_554
O11 Zn1 C20 129.30(15) . 1_554
O8 Zn1 C20 28.92(13) 1_554 1_554
O1 Zn1 C20 86.52(14) . 1_554
N1 Zn1 C20 127.40(15) . 1_554
N2 Zn1 C20 91.17(15) . 1_554
O7 Zn1 C20 28.94(12) 1_554 1_554

loop_
_geom_bond_atom_site_label_1
_geom_bond_atom_site_label_2
_geom_bond_distance
_geom_bond_site_symmetry_2
C1 O1 1.222(5) .
C1 O2 1.290(5) .
C1 C2 1.487(6) .
C2 C3 1.384(6) .
C2 C8 1.391(6) .
C3 C4 1.389(6) .
C3 H3 0.9300 .
C4 C6 1.383(6) .
C4 C5 1.492(6) .
C5 O4 1.246(5) .
C5 O3 1.284(5) .
C6 C7 1.389(6) .
C6 H6 0.9300 .
C7 O5 1.373(5) .
C7 C8 1.384(6) .
C8 H8 0.9300 .
C9 O5 1.421(5) .
C9 C10 1.502(6) .
C9 H9A 0.9700 .
C9 H9B 0.9700 .
C10 C11 1.348(7) .
C10 C15 1.364(7) .
C11 C12 1.376(7) .
C11 H11 0.9300 .
C12 C13 1.361(7) .
C12 H12 0.9300 .
C13 C14 1.357(7) .
C13 C16 1.524(6) .
C14 C15 1.388(7) .
C14 H14 0.9300 .
C15 H15 0.9300 .
C16 O6 1.438(5) .
C16 H16A 0.9700 .
C16 H16B 0.9700 .
C17 O6 1.372(5) .
C17 C18 1.388(6) .
C17 C24 1.390(6) .
C18 C19 1.379(6) .
C18 H18 0.9300 .
C19 C21 1.389(6) .
C19 C20 1.498(6) .
C20 O7 1.257(5) .
C20 O8 1.259(6) .
C20 Zn1 2.569(5) 1_556
C21 C22 1.399(6) .
C21 H21 0.9300 .
C22 C24 1.379(6) .
C22 C23 1.497(6) .
C23 O10 1.214(5) .
C23 O9 1.308(6) .
C24 H24 0.9300 .
C25 O11 1.256(5) .
C25 O12 1.250(5) .
C25 C26 1.502(6) .
C26 C27 1.388(6) .
C26 C32 1.380(6) .
C27 C28 1.380(6) .
C27 H27 0.9300 .
C28 C30 1.385(6) .
C28 C29 1.502(6) .
C29 O13 1.252(5) .
C29 O14 1.275(5) .
C30 C31 1.394(6) .
C30 H30 0.9300 .
C31 O15 1.374(5) .
C31 C32 1.386(6) .
C32 H32 0.9300 .
C33 O15 1.427(5) .
C33 C34 1.503(6) .
C33 H33A 0.9700 .
C33 H33B 0.9700 .
C34 C35 1.375(6) .
C34 C36 1.382(6) .
C35 C36 1.388(6) 2_545
C35 H35 0.9300 .
C36 C35 1.388(6) 2_545
C36 H36 0.9300 .
C37 N1 1.332(6) .
C37 C38 1.369(7) .
C37 H37 0.9300 .
C38 C39 1.349(8) .
C38 H38 0.9300 .
C39 C40 1.361(8) .
C39 H39 0.9300 .
C40 C41 1.399(7) .
C40 H40 0.9300 .
C41 N1 1.343(6) .
C41 C42 1.479(7) .
C42 N2 1.337(6) .
C42 C43 1.389(7) .
C43 C44 1.363(9) .
C43 H43 0.9300 .
C44 C45 1.347(9) .
C44 H44 0.9300 .
C45 C46 1.390(8) .
C45 H45 0.9300 .
C46 N2 1.338(6) .
C46 H46 0.9300 .
N1 Zn1 2.094(4) .
N2 Zn1 2.173(4) .
O1 Zn1 2.089(3) .
O2 H2 0.8200 .
O3 H3A 0.8200 .
O7 Zn1 2.431(4) 1_556
O8 Zn1 2.043(3) 1_556
O9 H9 0.8200 .
O11 Zn1 1.985(3) .
O14 H14A 0.8200 .
Zn1 O8 2.043(3) 1_554
Zn1 O7 2.431(4) 1_554
Zn1 C20 2.569(5) 1_554

loop_
_geom_torsion_atom_site_label_1
_geom_torsion_atom_site_label_2
_geom_torsion_atom_site_label_3
_geom_torsion_atom_site_label_4
_geom_torsion
_geom_torsion_site_symmetry_4
O1 C1 C2 C3 3.7(7) .
O2 C1 C2 C3 -176.3(5) .
O1 C1 C2 C8 -175.9(4) .
O2 C1 C2 C8 4.1(7) .
C8 C2 C3 C4 -1.2(7) .
C1 C2 C3 C4 179.2(4) .
C2 C3 C4 C6 0.6(7) .
C2 C3 C4 C5 -179.6(4) .
C3 C4 C5 O4 179.5(4) .
C6 C4 C5 O4 -0.8(7) .
C3 C4 C5 O3 -1.0(6) .
C6 C4 C5 O3 178.8(4) .
C3 C4 C6 C7 1.1(7) .
C5 C4 C6 C7 -178.7(4) .
C4 C6 C7 O5 178.3(4) .
C4 C6 C7 C8 -2.3(7) .
O5 C7 C8 C2 -178.9(4) .
C6 C7 C8 C2 1.7(7) .
C3 C2 C8 C7 0.0(7) .
C1 C2 C8 C7 179.6(4) .
O5 C9 C10 C11 -67.0(7) .
O5 C9 C10 C15 112.8(6) .
C15 C10 C11 C12 -2.1(10) .
C9 C10 C11 C12 177.7(6) .
C10 C11 C12 C13 -1.3(11) .
C11 C12 C13 C14 3.2(10) .
C11 C12 C13 C16 -173.6(6) .
C12 C13 C14 C15 -1.7(9) .
C16 C13 C14 C15 175.0(5) .
C11 C10 C15 C14 3.6(9) .
C9 C10 C15 C14 -176.2(5) .
C13 C14 C15 C10 -1.7(10) .
C14 C13 C16 O6 18.5(7) .
C12 C13 C16 O6 -164.8(5) .
O6 C17 C18 C19 177.0(4) .
C24 C17 C18 C19 -1.3(7) .
C17 C18 C19 C21 1.4(7) .
C17 C18 C19 C20 -178.5(4) .
C21 C19 C20 O7 -177.2(4) .
C18 C19 C20 O7 2.7(7) .
C21 C19 C20 O8 1.9(7) .
C18 C19 C20 O8 -178.1(4) .
C21 C19 C20 Zn1 -13(2) 1_556
C18 C19 C20 Zn1 167(2) 1_556
C18 C19 C21 C22 0.2(7) .
C20 C19 C21 C22 -179.9(4) .
C19 C21 C22 C24 -2.0(7) .
C19 C21 C22 C23 177.4(4) .
C24 C22 C23 O10 3.0(7) .
C21 C22 C23 O10 -176.5(5) .
C24 C22 C23 O9 178.9(4) .
C21 C22 C23 O9 -0.5(7) .
C21 C22 C24 C17 2.2(7) .
C23 C22 C24 C17 -177.3(4) .
O6 C17 C24 C22 -179.0(4) .
C18 C17 C24 C22 -0.5(7) .
O11 C25 C26 C27 -1.5(6) .
O12 C25 C26 C27 176.4(4) .
O11 C25 C26 C32 179.3(4) .
O12 C25 C26 C32 -2.8(7) .
C32 C26 C27 C28 -2.3(7) .
C25 C26 C27 C28 178.6(4) .
C26 C27 C28 C30 0.2(7) .
C26 C27 C28 C29 177.7(4) .
C30 C28 C29 O13 167.0(4) .
C27 C28 C29 O13 -10.7(6) .
C30 C28 C29 O14 -10.6(6) .
C27 C28 C29 O14 171.7(4) .
C27 C28 C30 C31 2.0(7) .
C29 C28 C30 C31 -175.6(4) .
C28 C30 C31 O15 178.9(4) .
C28 C30 C31 C32 -2.1(7) .
C27 C26 C32 C31 2.1(7) .
C25 C26 C32 C31 -178.7(4) .
O15 C31 C32 C26 179.1(4) .
C30 C31 C32 C26 0.1(7) .
O15 C33 C34 C35 0.7(6) .
O15 C33 C34 C36 -179.7(4) .
C36 C34 C35 C36 -0.5(8) 2_545
C33 C34 C35 C36 179.1(4) 2_545
C35 C34 C36 C35 0.5(8) 2_545
C33 C34 C36 C35 -179.1(4) 2_545
N1 C37 C38 C39 0.8(9) .
C37 C38 C39 C40 -0.3(9) .
C38 C39 C40 C41 -1.0(9) .
C39 C40 C41 N1 1.9(8) .
C39 C40 C41 C42 -176.5(5) .
N1 C41 C42 N2 -0.3(6) .
C40 C41 C42 N2 178.1(5) .
N1 C41 C42 C43 178.8(5) .
C40 C41 C42 C43 -2.8(8) .
N2 C42 C43 C44 -2.0(10) .
C41 C42 C43 C44 179.0(6) .
C42 C43 C44 C45 0.4(12) .
C43 C44 C45 C46 0.7(13) .
C44 C45 C46 N2 -0.5(11) .
C40 C41 N1 C37 -1.4(7) .
C42 C41 N1 C37 177.1(4) .
C40 C41 N1 Zn1 -177.7(4) .
C42 C41 N1 Zn1 0.7(5) .
C38 C37 N1 C41 0.0(7) .
C38 C37 N1 Zn1 176.1(4) .
C43 C42 N2 C46 2.3(8) .
C41 C42 N2 C46 -178.6(5) .
C43 C42 N2 Zn1 -179.3(5) .
C41 C42 N2 Zn1 -0.2(6) .
C45 C46 N2 C42 -1.0(9) .
C45 C46 N2 Zn1 -179.2(5) .
O2 C1 O1 Zn1 23.0(9) .
C2 C1 O1 Zn1 -157.1(3) .
C8 C7 O5 C9 14.1(7) .
C6 C7 O5 C9 -166.5(4) .
C10 C9 O5 C7 170.9(4) .
C18 C17 O6 C16 13.1(6) .
C24 C17 O6 C16 -168.5(4) .
C13 C16 O6 C17 77.1(5) .
O8 C20 O7 Zn1 -1.6(4) 1_556
C19 C20 O7 Zn1 177.5(4) 1_556
O7 C20 O8 Zn1 2.0(5) 1_556
C19 C20 O8 Zn1 -177.2(4) 1_556
O12 C25 O11 Zn1 -18.3(8) .
C26 C25 O11 Zn1 159.5(3) .
C32 C31 O15 C33 174.0(4) .
C30 C31 O15 C33 -7.0(6) .
C34 C33 O15 C31 -176.6(4) .
C25 O11 Zn1 O8 -56.5(5) 1_554
C25 O11 Zn1 O1 39.4(5) .
C25 O11 Zn1 N1 130.6(5) .
C25 O11 Zn1 N2 -152.9(5) .
C25 O11 Zn1 O7 -69.8(6) 1_554
C25 O11 Zn1 C20 -59.6(5) 1_554
C1 O1 Zn1 O11 -44.0(5) .
C1 O1 Zn1 O8 57.7(5) 1_554
C1 O1 Zn1 N1 -146.3(5) .
C1 O1 Zn1 N2 170.5(5) .
C1 O1 Zn1 O7 114.7(5) 1_554
C1 O1 Zn1 C20 86.0(5) 1_554
C41 N1 Zn1 O11 88.6(3) .
C37 N1 Zn1 O11 -87.5(4) .
C41 N1 Zn1 O8 -74.1(5) 1_554
C37 N1 Zn1 O8 109.7(5) 1_554
C41 N1 Zn1 O1 -165.3(3) .
C37 N1 Zn1 O1 18.6(4) .
C41 N1 Zn1 N2 -0.6(3) .
C37 N1 Zn1 N2 -176.7(4) .
C41 N1 Zn1 O7 -83.7(3) 1_554
C37 N1 Zn1 O7 100.2(4) 1_554
C41 N1 Zn1 C20 -81.5(4) 1_554
C37 N1 Zn1 C20 102.4(4) 1_554
C42 N2 Zn1 O11 -101.8(4) .
C46 N2 Zn1 O11 76.4(5) .
C42 N2 Zn1 O8 157.4(4) 1_554
C46 N2 Zn1 O8 -24.4(5) 1_554
C42 N2 Zn1 O1 45.2(6) .
C46 N2 Zn1 O1 -136.6(5) .
C42 N2 Zn1 N1 0.5(3) .
C46 N2 Zn1 N1 178.7(5) .
C42 N2 Zn1 O7 100.4(4) 1_554
C46 N2 Zn1 O7 -81.3(5) 1_554
C42 N2 Zn1 C20 128.8(4) 1_554
C46 N2 Zn1 C20 -53.0(5) 1_554
